data_1540258
loop_
_publ_author_name
'Kissel, D.'
'Hoppe, R.'

_publ_section_title
;
 Ueber Fluoride mit vierwertigem Kupfer: Cs2 (Cu F6)
;
_journal_name_full 'Zeitschrift fuer Anorganische und Allgemeine Chemie'
_journal_page_first 40
_journal_page_last 48
_journal_volume 559
_journal_year 1988
_chemical_formula_sum 'Cs2 Cu F6'
_chemical_name_systematic 'Cs2 (Cu F6)'
_space_group_IT_number 139
_symmetry_space_group_name_Hall '-I 4 2'
_symmetry_space_group_name_H-M 'I 4/m m m'
_cell_angle_alpha 90
_cell_angle_beta 90
_cell_angle_gamma 90
_cell_formula_units_Z 2
_cell_length_a 6.2756
_cell_length_b 6.2756
_cell_length_c 8.869
_cell_volume 349.289
_citation_journal_id_ASTM ZAACAB
_cod_data_source_file Kissel_ZAACAB_1988_42.cif
_cod_data_source_block Cs2Cu1F6
_cod_original_cell_volume 349.2892
_cod_original_formula_sum 'Cs2 Cu1 F6'
_cod_database_code 1540258

loop_
_symmetry_equiv_pos_as_xyz
x,y,z
-y,x,z
-x,-y,z
y,-x,z
x,-y,-z
y,x,-z
-x,y,-z
-y,-x,-z
-x,-y,-z
y,-x,-z
x,y,-z
-y,x,-z
-x,y,z
-y,-x,z
x,-y,z
y,x,z
x+1/2,y+1/2,z+1/2
-y+1/2,x+1/2,z+1/2
-x+1/2,-y+1/2,z+1/2
y+1/2,-x+1/2,z+1/2
x+1/2,-y+1/2,-z+1/2
y+1/2,x+1/2,-z+1/2
-x+1/2,y+1/2,-z+1/2
-y+1/2,-x+1/2,-z+1/2
-x+1/2,-y+1/2,-z+1/2
y+1/2,-x+1/2,-z+1/2
x+1/2,y+1/2,-z+1/2
-y+1/2,x+1/2,-z+1/2
-x+1/2,y+1/2,z+1/2
-y+1/2,-x+1/2,z+1/2
x+1/2,-y+1/2,z+1/2
y+1/2,x+1/2,z+1/2

loop_
_atom_site_label
_atom_site_type_symbol
_atom_site_fract_x
_atom_site_fract_y
_atom_site_fract_z
_atom_site_occupancy
_atom_site_U_iso_or_equiv
F1 F-1 0 0 0.199 1 0.0
F2 F-1 0.197 0.197 0 1 0.0
Cs1 Cs+1 0 0.5 0.25 1 0.0
Cu1 Cu+4 0 0 0 1 0.0
